data_4037810
loop_
_publ_author_name
'Xu, Xingyu'
'Huang, Shiqing'
'Zhang, Zengyu'
'Cao, Lei'
'Yan, Xiaoyu'

_publ_section_title
;
 Halogen-bonding-induced diverse aggregation of
 4,5-diiodo-1,2,3-triazolium salts with different anions
;
_journal_name_full 'Beilstein Journal of Organic Chemistry'
_journal_page_first 78
_journal_page_last 87
_journal_paper_doi 10.3762/bjoc.16.10
_journal_volume 16
_journal_year 2020
_chemical_formula_moiety 'C20 H22 I2 N3, Cl'
_chemical_formula_sum 'C20 H22 Cl I2 N3'
_chemical_formula_weight 593.65
_space_group_crystal_system monoclinic
_space_group_IT_number 5
_space_group_name_Hall 'C 2y'
_space_group_name_H-M_alt 'C 1 2 1'
_atom_sites_solution_hydrogens geom
_audit_creation_date 2019-12-09
_audit_creation_method
;
Olex2 1.3
(compiled Nov 21 2019 18:26:39 for OlexSys, GUI svn.r6003)
;
_cell_angle_alpha 90
_cell_angle_beta 134.483(3)
_cell_angle_gamma 90
_cell_formula_units_Z 8
_cell_length_a 32.770(4)
_cell_length_b 9.7269(13)
_cell_length_c 23.215(3)
_cell_measurement_reflns_used 8136
_cell_measurement_temperature 200(2)
_cell_measurement_theta_max 26.309
_cell_measurement_theta_min 2.459
_cell_volume 5279.4(12)
_computing_molecular_graphics 'Olex2 1.3 (Dolomanov et al., 2009)'
_computing_publication_material 'Olex2 1.3 (Dolomanov et al., 2009)'
_computing_structure_refinement 'XL  (Sheldrick, 2008)'
_computing_structure_solution 'SHELXT 2014/5 (Sheldrick, 2014)'
_diffrn_ambient_temperature 200.0
_diffrn_measured_fraction_theta_full 0.999
_diffrn_measured_fraction_theta_max 0.983
_diffrn_measurement_device_type 'Bruker APEX-II CCD'
_diffrn_measurement_method '\f and \w scans'
_diffrn_radiation_type MoK\a
_diffrn_radiation_wavelength 0.71073
_diffrn_reflns_av_R_equivalents 0.0557
_diffrn_reflns_av_unetI/netI 0.0904
_diffrn_reflns_Laue_measured_fraction_full 0.999
_diffrn_reflns_Laue_measured_fraction_max 0.983
_diffrn_reflns_limit_h_max 42
_diffrn_reflns_limit_h_min -35
_diffrn_reflns_limit_k_max 12
_diffrn_reflns_limit_k_min -11
_diffrn_reflns_limit_l_max 27
_diffrn_reflns_limit_l_min -30
_diffrn_reflns_number 20706
_diffrn_reflns_point_group_measured_fraction_full 0.999
_diffrn_reflns_point_group_measured_fraction_max 0.979
_diffrn_reflns_theta_full 25.242
_diffrn_reflns_theta_max 27.582
_diffrn_reflns_theta_min 2.268
_exptl_absorpt_coefficient_mu 2.491
_exptl_absorpt_correction_T_max 0.74
_exptl_absorpt_correction_T_min 0.65
_exptl_absorpt_correction_type multi-scan
_exptl_absorpt_process_details SADABS
_exptl_crystal_colour 'clear light colourless'
_exptl_crystal_colour_lustre clear
_exptl_crystal_colour_modifier light
_exptl_crystal_colour_primary colourless
_exptl_crystal_density_diffrn 1.494
_exptl_crystal_description block
_exptl_crystal_F_000 2288
_exptl_crystal_size_max 0.16
_exptl_crystal_size_mid 0.15
_exptl_crystal_size_min 0.15
_refine_diff_density_max 1.620
_refine_diff_density_min -1.721
_refine_diff_density_rms 0.150
_refine_ls_abs_structure_details
;
 Flack x determined using 2292 quotients [(I+)-(I-)]/[(I+)+(I-)]
 (Parsons, Flack and Wagner, Acta Cryst. B69 (2013) 249-259).
;
_refine_ls_abs_structure_Flack 0.009(19)
_refine_ls_extinction_coef 0.00014(5)
_refine_ls_extinction_expression Fc^*^=kFc[1+0.001xFc^2^\l^3^/sin(2\q)]^-1/4^
_refine_ls_extinction_method 'SHELXL-2016/6 (Sheldrick 2016)'
_refine_ls_goodness_of_fit_ref 1.054
_refine_ls_hydrogen_treatment constr
_refine_ls_matrix_type full
_refine_ls_number_parameters 430
_refine_ls_number_reflns 9877
_refine_ls_number_restraints 301
_refine_ls_restrained_S_all 1.046
_refine_ls_R_factor_all 0.0893
_refine_ls_R_factor_gt 0.0591
_refine_ls_shift/su_max 0.002
_refine_ls_shift/su_mean 0.000
_refine_ls_structure_factor_coef Fsqd
_refine_ls_weighting_details 'w=1/[\s^2^(Fo^2^)+(0.0301P)^2^+75.9162P] where P=(Fo^2^+2Fc^2^)/3'
_refine_ls_weighting_scheme calc
_refine_ls_wR_factor_gt 0.1166
_refine_ls_wR_factor_ref 0.1272
_reflns_Friedel_coverage 0.881
_reflns_Friedel_fraction_full 0.998
_reflns_Friedel_fraction_max 0.974
_reflns_number_gt 7569
_reflns_number_total 9877
_reflns_threshold_expression 'I > 2\s(I)'
_cod_data_source_file mo_xxy318_0m.cif
_cod_data_source_block mo_xxy318_0m_a_sq
_cod_depositor_comments 'Adding full bibliography for 4037807--4037815.cif.'
_cod_original_cell_volume 5279.3(12)
_cod_database_code 4037810
_shelx_shelxl_version_number 2016/6
_shelx_space_group_comment
;
The symmetry employed for this shelxl refinement is uniquely defined
by the following loop, which should always be used as a source of
symmetry information in preference to the above space-group names.
They are only intended as comments.
;
_shelx_estimated_absorpt_t_max 0.706
_shelx_estimated_absorpt_t_min 0.691
_olex2_refinement_description
;
1. Twinned data refinement
 Scales: 0.7623(15)
 0.2377(15)
2. Fixed Uiso
 At 1.2 times of:
  All C(H) groups
 At 1.5 times of:
  All C(H,H,H) groups
3. Uiso/Uaniso restraints and constraints
All non-hydrogen atoms have similar U: within 2A with sigma of 0.01 and sigma
for terminal atoms of 0.02 within 2A
4.a Aromatic/amide H refined with riding coordinates:
 C34(H34), C36(H36), C18(H18), C16(H16), C9(H9), C7(H7), C24(H24), C30(H30)
4.b Fitted hexagon refined as free rotating group:
 C32(C33,C34,C35,C36,C37), C19(C18,C17,C16,C15,C14), C8(C9,C10,C5,C6,C7),
 C26(C24,C25,C30,C28,C27)
4.c Idealised Me refined as rotating group:
 C40(H40A,H40B,H40C), C21(H21A,H21B,H21C), C12(H12A,H12B,H12C), C11(H11A,H11B,
 H11C), C29(H29A,H29B,H29C), C20(H20A,H20B,H20C), C22(H22A,H22B,H22C), C39(H39A,
 H39B,H39C), C38(H38A,H38B,H38C), C13(H13A,H13B,H13C), C31(H31A,H31B,H31C),
 C2AA(H2AA,H2AB,H2AC)
;
_platon_squeeze_void_probe_radius 1.20
_olex2_submission_special_instructions 'No special instructions were received'

loop_
_space_group_symop_operation_xyz
'x, y, z'
'-x, y, -z'
'x+1/2, y+1/2, z'
'-x+1/2, y+1/2, -z'

loop_
_atom_site_label
_atom_site_type_symbol
_atom_site_fract_x
_atom_site_fract_y
_atom_site_fract_z
_atom_site_U_iso_or_equiv
_atom_site_adp_type
_atom_site_occupancy
_atom_site_site_symmetry_order
_atom_site_calc_flag
_atom_site_refinement_flags_posn
_atom_site_refinement_flags_adp
I3 I 0.60308(5) -0.15539(13) 0.82161(7) 0.0386(3) Uiso 1 1 d . .
I1 I 0.72253(5) 0.49236(11) 0.62102(8) 0.0374(3) Uani 1 1 d . .
I2 I 0.58396(5) 0.46651(11) 0.37240(8) 0.0432(4) Uani 1 1 d . .
Cl2 Cl 0.5119(2) 0.6440(6) 0.7618(4) 0.0637(17) Uani 1 1 d . .
Cl1 Cl 0.7589(3) -0.3119(6) 0.7475(4) 0.0611(16) Uani 1 1 d . .
N5 N 0.7092(6) 0.1947(13) 0.9148(9) 0.030(3) Uani 1 1 d . U
N1 N 0.7269(6) 0.2238(14) 0.5571(9) 0.027(3) Uani 1 1 d . U
N2 N 0.7040(7) 0.1422(13) 0.4959(10) 0.036(3) Uani 1 1 d . U
N4 N 0.6695(6) 0.1153(15) 0.8970(9) 0.032(3) Uani 1 1 d . U
N3 N 0.6566(7) 0.2109(15) 0.4336(10) 0.040(4) Uani 1 1 d . U
N6 N 0.7274(6) 0.1256(14) 0.8873(9) 0.032(3) Uani 1 1 d . U
C40 C 0.7260(8) 0.051(2) 1.0552(12) 0.041(5) Uani 1 1 d . U
H40A H 0.718902 -0.048382 1.045201 0.062 Uiso 1 1 calc R U
H40B H 0.747721 0.069803 1.111886 0.062 Uiso 1 1 calc R U
H40C H 0.748029 0.081384 1.043425 0.062 Uiso 1 1 calc R U
C21 C 0.5667(9) 0.030(2) 0.3833(13) 0.053(5) Uani 1 1 d . U
H21A H 0.538971 -0.044976 0.359268 0.079 Uiso 1 1 calc R U
H21B H 0.551573 0.112348 0.387414 0.079 Uiso 1 1 calc R U
H21C H 0.602723 0.003028 0.437337 0.079 Uiso 1 1 calc R U
C4 C 0.6991(8) 0.0040(18) 0.8506(10) 0.032(3) Uani 1 1 d . U
C2 C 0.6494(7) 0.3332(18) 0.4552(11) 0.036(4) Uani 1 1 d . U
C32 C 0.6431(5) 0.1553(13) 0.9229(7) 0.034(3) Uani 1 1 d G U
C33 C 0.5915(5) 0.2260(14) 0.8707(6) 0.042(4) Uani 1 1 d G U
C34 C 0.5662(4) 0.2680(14) 0.8970(7) 0.048(4) Uani 1 1 d G U
H34 H 0.530873 0.316362 0.861300 0.058 Uiso 1 1 calc R U
C35 C 0.5925(5) 0.2393(14) 0.9753(8) 0.051(5) Uani 1 1 d G U
C36 C 0.6442(5) 0.1686(14) 1.0275(6) 0.042(4) Uani 1 1 d G U
H36 H 0.662183 0.149015 1.081045 0.050 Uiso 1 1 calc R U
C37 C 0.6695(4) 0.1266(13) 1.0013(7) 0.037(4) Uani 1 1 d G U
C12 C 0.8308(9) 0.293(2) 0.6012(14) 0.055(6) Uani 1 1 d . U
H12A H 0.802820 0.367486 0.576420 0.082 Uiso 1 1 calc R U
H12B H 0.820548 0.232400 0.558887 0.082 Uiso 1 1 calc R U
H12C H 0.868940 0.331340 0.632412 0.082 Uiso 1 1 calc R U
C19 C 0.6291(5) 0.1835(12) 0.3074(7) 0.037(4) Uani 1 1 d G U
C18 C 0.5943(6) 0.1245(14) 0.2312(7) 0.053(5) Uani 1 1 d G U
H18 H 0.600074 0.146107 0.197385 0.063 Uiso 1 1 calc R U
C17 C 0.5511(5) 0.0340(14) 0.2044(6) 0.056(5) Uani 1 1 d G U
C16 C 0.5427(5) 0.0025(12) 0.2539(8) 0.046(4) Uani 1 1 d G U
H16 H 0.513188 -0.059404 0.235578 0.055 Uiso 1 1 calc R U
C15 C 0.5775(6) 0.0614(13) 0.3301(7) 0.057(6) Uani 1 1 d G U
C14 C 0.6207(5) 0.1520(12) 0.3568(6) 0.039(4) Uani 1 1 d G U
C11 C 0.7241(10) 0.075(2) 0.6581(13) 0.051(5) Uani 1 1 d . U
H11A H 0.705324 0.159637 0.652693 0.077 Uiso 1 1 calc R U
H11B H 0.730533 0.014069 0.697313 0.077 Uiso 1 1 calc R U
H11C H 0.699724 0.029050 0.605602 0.077 Uiso 1 1 calc R U
C3 C 0.6628(7) -0.005(2) 0.8603(11) 0.038(4) Uani 1 1 d . U
C1 C 0.6974(7) 0.3455(18) 0.5358(10) 0.032(3) Uani 1 1 d . U
C29 C 0.6902(9) 0.310(2) 0.7589(12) 0.052(5) Uani 1 1 d . U
H29A H 0.687805 0.391749 0.731796 0.078 Uiso 1 1 calc R U
H29B H 0.671872 0.329799 0.777851 0.078 Uiso 1 1 calc R U
H29C H 0.670605 0.233155 0.720822 0.078 Uiso 1 1 calc R U
C20 C 0.6745(9) 0.285(2) 0.3345(14) 0.060(6) Uani 1 1 d . U
H20A H 0.676540 0.288348 0.294362 0.090 Uiso 1 1 calc R U
H20B H 0.711549 0.255344 0.386591 0.090 Uiso 1 1 calc R U
H20C H 0.664960 0.375876 0.340103 0.090 Uiso 1 1 calc R U
C22 C 0.5125(9) -0.037(3) 0.1251(12) 0.076(8) Uani 1 1 d . U
H22A H 0.529939 -0.037518 0.103894 0.114 Uiso 1 1 calc R U
H22B H 0.475706 0.010535 0.087180 0.114 Uiso 1 1 calc R U
H22C H 0.506537 -0.132377 0.131905 0.114 Uiso 1 1 calc R U
C39 C 0.5658(8) 0.263(2) 0.7843(11) 0.049(5) Uani 1 1 d . U
H39A H 0.593505 0.318152 0.790047 0.073 Uiso 1 1 calc R U
H39B H 0.530371 0.315267 0.754210 0.073 Uiso 1 1 calc R U
H39C H 0.557687 0.177952 0.755052 0.073 Uiso 1 1 calc R U
C38 C 0.5678(11) 0.283(3) 1.0077(16) 0.074(7) Uani 1 1 d . U
H38A H 0.529092 0.318601 0.963490 0.111 Uiso 1 1 calc R U
H38B H 0.591905 0.354718 1.048453 0.111 Uiso 1 1 calc R U
H38C H 0.566398 0.203587 1.032301 0.111 Uiso 1 1 calc R U
C13 C 0.9387(11) 0.041(2) 0.8627(13) 0.081(9) Uani 1 1 d . U
H13A H 0.969280 0.109035 0.887793 0.121 Uiso 1 1 calc R U
H13B H 0.948216 -0.042778 0.850957 0.121 Uiso 1 1 calc R U
H13C H 0.934532 0.019992 0.899637 0.121 Uiso 1 1 calc R U
C8 C 0.8829(5) 0.0998(13) 0.7847(6) 0.047(5) Uani 1 1 d G U
C9 C 0.8824(4) 0.1702(13) 0.7321(8) 0.052(5) Uani 1 1 d G U
H9 H 0.917414 0.190579 0.747790 0.062 Uiso 1 1 calc R U
C10 C 0.8308(6) 0.2107(12) 0.6567(7) 0.048(5) Uani 1 1 d G U
C5 C 0.7796(4) 0.1808(13) 0.6338(6) 0.039(4) Uani 1 1 d G U
C6 C 0.7800(5) 0.1104(13) 0.6863(8) 0.041(4) Uani 1 1 d G U
C7 C 0.8317(6) 0.0699(12) 0.7618(7) 0.043(4) Uani 1 1 d G U
H7 H 0.831944 0.021759 0.797670 0.052 Uiso 1 1 calc R U
C31 C 0.8996(10) 0.362(3) 0.9143(16) 0.073(6) Uani 1 1 d . U
H31A H 0.911183 0.450892 0.941804 0.110 Uiso 1 1 calc R U
H31B H 0.883914 0.375535 0.860049 0.110 Uiso 1 1 calc R U
H31C H 0.932869 0.300947 0.945141 0.110 Uiso 1 1 calc R U
C2AA C 0.8406(10) 0.0488(19) 1.0215(13) 0.057(7) Uani 1 1 d . U
H2AA H 0.881861 0.045948 1.069424 0.085 Uiso 1 1 calc R U
H2AB H 0.827181 -0.042767 0.996957 0.085 Uiso 1 1 calc R U
H2AC H 0.820770 0.077782 1.037085 0.085 Uiso 1 1 calc R U
C26 C 0.8277(5) 0.1523(12) 0.9598(7) 0.046(4) Uani 1 1 d G U
C24 C 0.8700(4) 0.2103(14) 0.9673(7) 0.056(5) Uani 1 1 d G U
H24 H 0.909079 0.189326 1.012845 0.067 Uiso 1 1 calc R U
C25 C 0.8551(5) 0.2988(13) 0.9080(9) 0.052(4) Uani 1 1 d G U
C30 C 0.7979(6) 0.3295(12) 0.8413(8) 0.058(5) Uani 1 1 d G U
H30 H 0.787682 0.389989 0.800769 0.070 Uiso 1 1 calc R U
C28 C 0.7556(4) 0.2715(13) 0.8339(7) 0.045(4) Uani 1 1 d G U
C27 C 0.7705(5) 0.1830(12) 0.8931(8) 0.032(3) Uani 1 1 d G U
I4 I 0.72063(6) -0.13108(12) 0.80519(8) 0.0411(3) Uani 1 1 d . .

loop_
_atom_site_aniso_label
_atom_site_aniso_U_11
_atom_site_aniso_U_22
_atom_site_aniso_U_33
_atom_site_aniso_U_23
_atom_site_aniso_U_13
_atom_site_aniso_U_12
I1 0.0459(7) 0.0250(6) 0.0436(7) -0.0052(6) 0.0322(6) 0.0013(6)
I2 0.0338(7) 0.0272(7) 0.0481(8) -0.0021(6) 0.0213(6) 0.0060(6)
Cl2 0.043(3) 0.039(3) 0.073(4) -0.005(3) 0.027(3) -0.011(2)
Cl1 0.100(5) 0.044(3) 0.064(4) -0.018(3) 0.066(4) -0.005(3)
N5 0.026(6) 0.022(6) 0.051(6) -0.001(5) 0.031(5) 0.000(5)
N1 0.032(6) 0.016(5) 0.044(6) 0.000(5) 0.030(5) -0.001(5)
N2 0.034(7) 0.016(6) 0.037(6) -0.005(5) 0.016(5) 0.000(5)
N4 0.032(6) 0.028(6) 0.049(6) -0.001(5) 0.033(5) -0.003(5)
N3 0.036(6) 0.017(6) 0.039(6) -0.009(5) 0.016(5) -0.003(5)
N6 0.037(6) 0.016(5) 0.048(6) -0.004(5) 0.032(5) -0.007(5)
C40 0.024(9) 0.039(10) 0.045(11) -0.009(9) 0.019(9) -0.004(8)
C21 0.046(12) 0.053(12) 0.049(11) -0.005(10) 0.030(10) -0.011(9)
C4 0.043(7) 0.019(7) 0.039(7) 0.000(6) 0.031(6) 0.001(6)
C2 0.034(7) 0.026(7) 0.040(7) -0.015(6) 0.023(6) 0.001(6)
C32 0.034(6) 0.034(6) 0.047(6) -0.003(6) 0.032(5) -0.003(5)
C33 0.031(7) 0.044(8) 0.053(7) -0.004(7) 0.030(6) 0.004(6)
C34 0.039(8) 0.048(8) 0.059(8) 0.000(7) 0.034(7) 0.003(7)
C35 0.043(8) 0.049(8) 0.059(8) -0.002(8) 0.036(7) -0.004(7)
C36 0.043(8) 0.042(8) 0.043(8) 0.004(7) 0.031(6) -0.002(7)
C37 0.032(7) 0.033(7) 0.046(7) 0.004(6) 0.027(6) -0.004(6)
C12 0.041(11) 0.024(9) 0.070(13) 0.011(9) 0.029(10) -0.005(8)
C19 0.035(7) 0.041(7) 0.035(7) 0.002(6) 0.025(6) 0.001(6)
C18 0.040(8) 0.043(8) 0.044(8) -0.003(7) 0.018(7) 0.011(7)
C17 0.038(8) 0.049(8) 0.049(8) -0.015(7) 0.018(7) 0.014(7)
C16 0.029(7) 0.040(8) 0.064(8) -0.003(7) 0.030(6) 0.004(6)
C15 0.036(7) 0.027(7) 0.065(8) -0.012(7) 0.019(7) 0.004(6)
C14 0.031(6) 0.030(6) 0.048(7) -0.010(6) 0.024(6) 0.005(5)
C11 0.072(13) 0.047(11) 0.055(11) -0.005(10) 0.052(11) 0.003(10)
C3 0.035(7) 0.033(7) 0.047(7) -0.004(6) 0.029(6) -0.004(6)
C1 0.023(6) 0.020(7) 0.044(7) -0.001(7) 0.020(6) 0.003(6)
C29 0.068(13) 0.039(11) 0.050(11) 0.017(9) 0.042(10) 0.001(9)
C20 0.036(11) 0.066(13) 0.054(12) 0.011(11) 0.023(10) 0.014(10)
C22 0.058(13) 0.091(16) 0.029(10) -0.014(11) 0.013(10) 0.030(13)
C39 0.018(9) 0.061(12) 0.029(10) -0.003(9) 0.003(8) 0.006(9)
C38 0.072(14) 0.069(14) 0.077(15) -0.009(12) 0.051(12) 0.009(12)
C13 0.072(15) 0.044(12) 0.053(13) 0.028(10) 0.017(12) 0.019(11)
C8 0.064(8) 0.019(7) 0.037(7) -0.002(6) 0.028(7) 0.002(7)
C9 0.064(9) 0.022(7) 0.043(8) -0.004(7) 0.028(7) 0.001(7)
C10 0.056(8) 0.020(7) 0.047(7) -0.007(6) 0.028(7) 0.000(7)
C5 0.049(7) 0.023(6) 0.044(7) -0.003(6) 0.032(6) 0.006(6)
C6 0.058(8) 0.033(7) 0.049(7) -0.001(6) 0.043(6) 0.008(7)
C7 0.064(8) 0.024(7) 0.041(7) 0.007(6) 0.037(7) 0.005(7)
C31 0.087(13) 0.065(13) 0.112(14) -0.043(13) 0.085(12) -0.049(12)
C2AA 0.057(13) 0.015(8) 0.055(12) -0.004(9) 0.023(11) -0.009(8)
C26 0.055(8) 0.027(7) 0.064(8) -0.014(7) 0.044(7) 0.000(6)
C24 0.056(8) 0.033(8) 0.071(9) -0.026(7) 0.042(7) -0.017(7)
C25 0.067(8) 0.035(8) 0.080(9) -0.027(7) 0.061(7) -0.028(7)
C30 0.077(8) 0.031(8) 0.077(9) -0.014(7) 0.058(7) -0.021(7)
C28 0.061(8) 0.030(7) 0.067(8) -0.006(7) 0.053(7) -0.002(6)
C27 0.045(6) 0.022(6) 0.060(7) -0.004(6) 0.047(5) 0.000(5)
I4 0.0585(8) 0.0288(7) 0.0524(8) -0.0089(6) 0.0449(7) -0.0070(6)

loop_
_atom_type_symbol
_atom_type_description
_atom_type_scat_dispersion_real
_atom_type_scat_dispersion_imag
_atom_type_scat_source
C C 0.0033 0.0016 'International Tables Vol C Tables 4.2.6.8 and 6.1.1.4'
H H 0.0000 0.0000 'International Tables Vol C Tables 4.2.6.8 and 6.1.1.4'
Cl Cl 0.1484 0.1585 'International Tables Vol C Tables 4.2.6.8 and 6.1.1.4'
I I -0.4742 1.8119 'International Tables Vol C Tables 4.2.6.8 and 6.1.1.4'
N N 0.0061 0.0033 'International Tables Vol C Tables 4.2.6.8 and 6.1.1.4'

loop_
_geom_angle_atom_site_label_1
_geom_angle_atom_site_label_2
_geom_angle_atom_site_label_3
_geom_angle
N4 N5 N6 103.5(13)
N2 N1 C1 113.9(14)
N2 N1 C5 116.8(13)
C1 N1 C5 129.2(14)
N1 N2 N3 102.6(13)
N5 N4 C32 118.3(13)
N5 N4 C3 113.0(14)
C3 N4 C32 128.5(14)
N2 N3 C2 113.7(15)
N2 N3 C14 118.4(13)
C2 N3 C14 127.9(15)
N5 N6 C4 113.6(14)
N5 N6 C27 120.3(12)
C4 N6 C27 126.1(14)
H40A C40 H40B 109.5
H40A C40 H40C 109.5
H40B C40 H40C 109.5
C37 C40 H40A 109.5
C37 C40 H40B 109.5
C37 C40 H40C 109.5
H21A C21 H21B 109.5
H21A C21 H21C 109.5
H21B C21 H21C 109.5
C15 C21 H21A 109.5
C15 C21 H21B 109.5
C15 C21 H21C 109.5
N6 C4 I4 122.2(13)
C3 C4 N6 104.0(17)
C3 C4 I4 133.4(15)
N3 C2 I2 122.6(13)
C1 C2 I2 132.3(13)
C1 C2 N3 104.4(16)
C33 C32 N4 120.1(10)
C33 C32 C37 120.0
C37 C32 N4 119.9(10)
C32 C33 C34 120.0
C32 C33 C39 117.3(11)
C34 C33 C39 122.6(11)
C33 C34 H34 120.0
C33 C34 C35 120.0
C35 C34 H34 120.0
C34 C35 C36 120.0
C34 C35 C38 122.7(13)
C36 C35 C38 117.3(13)
C35 C36 H36 120.0
C37 C36 C35 120.0
C37 C36 H36 120.0
C32 C37 C40 117.3(11)
C36 C37 C40 122.7(11)
C36 C37 C32 120.0
H12A C12 H12B 109.5
H12A C12 H12C 109.5
H12B C12 H12C 109.5
C10 C12 H12A 109.5
C10 C12 H12B 109.5
C10 C12 H12C 109.5
C18 C19 C14 120.0
C18 C19 C20 119.3(12)
C14 C19 C20 120.6(12)
C19 C18 H18 120.0
C19 C18 C17 120.0
C17 C18 H18 120.0
C18 C17 C22 124.4(15)
C16 C17 C18 120.0
C16 C17 C22 115.5(15)
C17 C16 H16 120.0
C17 C16 C15 120.0
C15 C16 H16 120.0
C16 C15 C21 119.8(11)
C14 C15 C21 120.1(11)
C14 C15 C16 120.0
C19 C14 N3 119.0(11)
C15 C14 N3 121.0(11)
C15 C14 C19 120.0
H11A C11 H11B 109.5
H11A C11 H11C 109.5
H11B C11 H11C 109.5
C6 C11 H11A 109.5
C6 C11 H11B 109.5
C6 C11 H11C 109.5
N4 C3 I3 124.1(12)
C4 C3 I3 129.9(15)
C4 C3 N4 105.8(17)
N1 C1 I1 122.4(12)
C2 C1 I1 132.0(13)
C2 C1 N1 105.1(16)
H29A C29 H29B 109.5
H29A C29 H29C 109.5
H29B C29 H29C 109.5
C28 C29 H29A 109.5
C28 C29 H29B 109.5
C28 C29 H29C 109.5
C19 C20 H20A 109.5
C19 C20 H20B 109.5
C19 C20 H20C 109.5
H20A C20 H20B 109.5
H20A C20 H20C 109.5
H20B C20 H20C 109.5
C17 C22 H22A 109.5
C17 C22 H22B 109.5
C17 C22 H22C 109.5
H22A C22 H22B 109.5
H22A C22 H22C 109.5
H22B C22 H22C 109.5
C33 C39 H39A 109.5
C33 C39 H39B 109.5
C33 C39 H39C 109.5
H39A C39 H39B 109.5
H39A C39 H39C 109.5
H39B C39 H39C 109.5
C35 C38 H38A 109.5
C35 C38 H38B 109.5
C35 C38 H38C 109.5
H38A C38 H38B 109.5
H38A C38 H38C 109.5
H38B C38 H38C 109.5
H13A C13 H13B 109.5
H13A C13 H13C 109.5
H13B C13 H13C 109.5
C8 C13 H13A 109.5
C8 C13 H13B 109.5
C8 C13 H13C 109.5
C9 C8 C13 119.6(15)
C9 C8 C7 120.0
C7 C8 C13 120.0(14)
C8 C9 H9 120.0
C10 C9 C8 120.0
C10 C9 H9 120.0
C9 C10 C12 119.7(12)
C5 C10 C12 120.2(12)
C5 C10 C9 120.0
C10 C5 N1 119.9(10)
C10 C5 C6 120.0
C6 C5 N1 120.1(10)
C5 C6 C11 118.2(12)
C7 C6 C11 121.7(12)
C7 C6 C5 120.0
C8 C7 H7 120.0
C6 C7 C8 120.0
C6 C7 H7 120.0
H31A C31 H31B 109.5
H31A C31 H31C 109.5
H31B C31 H31C 109.5
C25 C31 H31A 109.5
C25 C31 H31B 109.5
C25 C31 H31C 109.5
H2AA C2AA H2AB 109.5
H2AA C2AA H2AC 109.5
H2AB C2AA H2AC 109.5
C26 C2AA H2AA 109.5
C26 C2AA H2AB 109.5
C26 C2AA H2AC 109.5
C24 C26 C2AA 123.2(12)
C24 C26 C27 120.0
C27 C26 C2AA 116.8(12)
C26 C24 H24 120.0
C26 C24 C25 120.0
C25 C24 H24 120.0
C24 C25 C31 121.1(15)
C30 C25 C31 118.9(15)
C30 C25 C24 120.0
C25 C30 H30 120.0
C25 C30 C28 120.0
C28 C30 H30 120.0
C30 C28 C29 120.0(11)
C27 C28 C29 119.9(11)
C27 C28 C30 120.0
C26 C27 N6 119.5(10)
C28 C27 N6 120.5(10)
C28 C27 C26 120.0

loop_
_geom_bond_atom_site_label_1
_geom_bond_atom_site_label_2
_geom_bond_distance
I3 C3 2.079(19)
I1 C1 2.085(18)
I2 C2 2.049(18)
N5 N4 1.306(19)
N5 N6 1.322(19)
N1 N2 1.31(2)
N1 C1 1.38(2)
N1 C5 1.420(17)
N2 N3 1.34(2)
N4 C32 1.410(16)
N4 C3 1.37(2)
N3 C2 1.38(2)
N3 C14 1.396(17)
N6 C4 1.37(2)
N6 C27 1.434(17)
C40 H40A 0.9800
C40 H40B 0.9800
C40 H40C 0.9800
C40 C37 1.515(19)
C21 H21A 0.9800
C21 H21B 0.9800
C21 H21C 0.9800
C21 C15 1.54(2)
C4 C3 1.36(2)
C4 I4 2.094(17)
C2 C1 1.37(2)
C32 C33 1.3900
C32 C37 1.3900
C33 C34 1.3900
C33 C39 1.58(2)
C34 H34 0.9500
C34 C35 1.3900
C35 C36 1.3900
C35 C38 1.50(2)
C36 H36 0.9500
C36 C37 1.3900
C12 H12A 0.9800
C12 H12B 0.9800
C12 H12C 0.9800
C12 C10 1.52(2)
C19 C18 1.3900
C19 C14 1.3900
C19 C20 1.51(3)
C18 H18 0.9500
C18 C17 1.3900
C17 C16 1.3900
C17 C22 1.49(2)
C16 H16 0.9500
C16 C15 1.3900
C15 C14 1.3900
C11 H11A 0.9800
C11 H11B 0.9800
C11 H11C 0.9800
C11 C6 1.49(2)
C29 H29A 0.9800
C29 H29B 0.9800
C29 H29C 0.9800
C29 C28 1.59(2)
C20 H20A 0.9800
C20 H20B 0.9800
C20 H20C 0.9800
C22 H22A 0.9800
C22 H22B 0.9800
C22 H22C 0.9800
C39 H39A 0.9800
C39 H39B 0.9800
C39 H39C 0.9800
C38 H38A 0.9800
C38 H38B 0.9800
C38 H38C 0.9800
C13 H13A 0.9800
C13 H13B 0.9800
C13 H13C 0.9800
C13 C8 1.52(2)
C8 C9 1.3900
C8 C7 1.3900
C9 H9 0.9500
C9 C10 1.3900
C10 C5 1.3900
C5 C6 1.3900
C6 C7 1.3900
C7 H7 0.9500
C31 H31A 0.9800
C31 H31B 0.9800
C31 H31C 0.9800
C31 C25 1.49(2)
C2AA H2AA 0.9800
C2AA H2AB 0.9800
C2AA H2AC 0.9800
C2AA C26 1.55(2)
C26 C24 1.3900
C26 C27 1.3900
C24 H24 0.9500
C24 C25 1.3900
C25 C30 1.3900
C30 H30 0.9500
C30 C28 1.3900
C28 C27 1.3900

loop_
_geom_torsion_atom_site_label_1
_geom_torsion_atom_site_label_2
_geom_torsion_atom_site_label_3
_geom_torsion_atom_site_label_4
_geom_torsion
I2 C2 C1 I1 12(3)
I2 C2 C1 N1 -176.0(14)
N5 N4 C32 C33 96.0(16)
N5 N4 C32 C37 -82.6(16)
N5 N4 C3 I3 -179.1(12)
N5 N4 C3 C4 -3(2)
N5 N6 C4 C3 -3(2)
N5 N6 C4 I4 -177.6(11)
N5 N6 C27 C26 92.7(15)
N5 N6 C27 C28 -85.6(16)
N1 N2 N3 C2 -1(2)
N1 N2 N3 C14 -179.5(15)
N1 C5 C6 C11 3.3(15)
N1 C5 C6 C7 -179.2(12)
N2 N1 C1 I1 178.1(12)
N2 N1 C1 C2 5(2)
N2 N1 C5 C10 85.4(15)
N2 N1 C5 C6 -95.4(15)
N2 N3 C2 I2 175.8(13)
N2 N3 C2 C1 4(2)
N2 N3 C14 C19 -91.5(17)
N2 N3 C14 C15 87.6(17)
N4 N5 N6 C4 1.2(19)
N4 N5 N6 C27 177.8(14)
N4 C32 C33 C34 -178.6(13)
N4 C32 C33 C39 -2.1(15)
N4 C32 C37 C40 -0.7(15)
N4 C32 C37 C36 178.6(13)
N3 C2 C1 I1 -177.0(14)
N3 C2 C1 N1 -5(2)
N6 N5 N4 C32 176.1(14)
N6 N5 N4 C3 1.4(19)
N6 C4 C3 I3 179.1(13)
N6 C4 C3 N4 4(2)
C21 C15 C14 N3 3.0(16)
C21 C15 C14 C19 -177.9(15)
C4 N6 C27 C26 -91.2(18)
C4 N6 C27 C28 90.6(17)
C2 N3 C14 C19 90(2)
C2 N3 C14 C15 -91(2)
C32 N4 C3 I3 7(3)
C32 N4 C3 C4 -177.5(16)
C32 C33 C34 C35 0.0
C33 C32 C37 C40 -179.3(13)
C33 C32 C37 C36 0.0
C33 C34 C35 C36 0.0
C33 C34 C35 C38 179.4(17)
C34 C35 C36 C37 0.0
C35 C36 C37 C40 179.3(14)
C35 C36 C37 C32 0.0
C37 C32 C33 C34 0.0
C37 C32 C33 C39 176.5(14)
C12 C10 C5 N1 1.9(16)
C12 C10 C5 C6 -177.4(14)
C19 C18 C17 C16 0.0
C19 C18 C17 C22 -178.4(16)
C18 C19 C14 N3 179.1(13)
C18 C19 C14 C15 0.0
C18 C17 C16 C15 0.0
C17 C16 C15 C21 177.9(15)
C17 C16 C15 C14 0.0
C16 C15 C14 N3 -179.1(13)
C16 C15 C14 C19 0.0
C14 N3 C2 I2 -5(3)
C14 N3 C2 C1 -177.5(17)
C14 C19 C18 C17 0.0
C11 C6 C7 C8 177.4(14)
C3 N4 C32 C33 -90.2(18)
C3 N4 C32 C37 91.2(19)
C1 N1 N2 N3 -2.9(19)
C1 N1 C5 C10 -89.9(17)
C1 N1 C5 C6 89.3(17)
C29 C28 C27 N6 0.2(15)
C29 C28 C27 C26 -178.0(14)
C20 C19 C18 C17 -178.2(14)
C20 C19 C14 N3 -2.8(16)
C20 C19 C14 C15 178.1(14)
C22 C17 C16 C15 178.5(15)
C39 C33 C34 C35 -176.3(15)
C38 C35 C36 C37 -179.4(16)
C13 C8 C9 C10 172.9(15)
C13 C8 C7 C6 -172.8(15)
C8 C9 C10 C12 177.4(14)
C8 C9 C10 C5 0.0
C9 C8 C7 C6 0.0
C9 C10 C5 N1 179.2(12)
C9 C10 C5 C6 0.0
C10 C5 C6 C11 -177.4(14)
C10 C5 C6 C7 0.0
C5 N1 N2 N3 -178.9(14)
C5 N1 C1 I1 -6(2)
C5 N1 C1 C2 -179.4(15)
C5 C6 C7 C8 0.0
C7 C8 C9 C10 0.0
C31 C25 C30 C28 179.8(15)
C2AA C26 C24 C25 177.7(14)
C2AA C26 C27 N6 3.9(15)
C2AA C26 C27 C28 -177.9(13)
C26 C24 C25 C31 -179.7(15)
C26 C24 C25 C30 0.0
C24 C26 C27 N6 -178.3(12)
C24 C26 C27 C28 0.0
C24 C25 C30 C28 0.0
C25 C30 C28 C29 178.0(14)
C25 C30 C28 C27 0.0
C30 C28 C27 N6 178.2(12)
C30 C28 C27 C26 0.0
C27 N6 C4 C3 -179.6(16)
C27 N6 C4 I4 6(2)
C27 C26 C24 C25 0.0
I4 C4 C3 I3 -8(3)
I4 C4 C3 N4 177.2(13)

loop_
_platon_squeeze_void_nr
_platon_squeeze_void_average_x
_platon_squeeze_void_average_y
_platon_squeeze_void_average_z
_platon_squeeze_void_volume
_platon_squeeze_void_count_electrons
_platon_squeeze_void_content
1 0.000 0.013 0.500 538 214 ' '
2 0.500 -0.085 0.500 538 214 ' '

loop_
_twin_individual_id
_twin_individual_mass_fraction_refined
1 0.7623(15)
2 0.2377(15)
